data_7057936
loop_
_publ_author_name
'Das, Debarati'
'Roy, Sandipan'
'Biradha, Kumar'

_publ_section_title
;
 Crystal engineering with isosteric triether and triamine linked aromatic
 tri-carboxylic acids: iso-structurality and synthon interplay in their
 co-crystals and salts with bis(pyridyl) derivatives
;
_journal_issue 24
_journal_name_full 'New Journal of Chemistry'
_journal_page_first 19953
_journal_paper_doi 10.1039/C8NJ04600J
_journal_volume 42
_journal_year 2018
_chemical_formula_sum 'C70 H70 N8 O16'
_chemical_formula_weight 1279.34
_space_group_crystal_system triclinic
_space_group_IT_number 2
_space_group_name_Hall '-P 1'
_space_group_name_H-M_alt 'P -1'
_symmetry_space_group_name_Hall '-P 1'
_symmetry_space_group_name_H-M 'P -1'
_atom_sites_solution_hydrogens geom
_audit_creation_method SHELXL-2014/8
_audit_update_record
;
2018-09-10 deposited with the CCDC.
2018-11-06 downloaded from the CCDC.
;
_cell_angle_alpha 103.912(18)
_cell_angle_beta 97.77(2)
_cell_angle_gamma 100.062(19)
_cell_formula_units_Z 1
_cell_length_a 6.874(5)
_cell_length_b 12.860(9)
_cell_length_c 18.821(12)
_cell_measurement_reflns_used 17207
_cell_measurement_temperature 100(2)
_cell_measurement_theta_max 24.994
_cell_measurement_theta_min 1.134
_cell_volume 1562.6(19)
_computing_structure_refinement 'SHELXL-2014/8 (Sheldrick, 2014)'
_diffrn_ambient_temperature 100(2)
_diffrn_measured_fraction_theta_full 0.978
_diffrn_measured_fraction_theta_max 0.978
_diffrn_measurement_device_type 'BRUKER APEX-2 CCD'
_diffrn_measurement_method hemisphere
_diffrn_radiation_type MoK\a
_diffrn_radiation_wavelength 0.71073
_diffrn_reflns_av_R_equivalents 0.3298
_diffrn_reflns_av_unetI/netI 0.4563
_diffrn_reflns_Laue_measured_fraction_full 0.978
_diffrn_reflns_Laue_measured_fraction_max 0.978
_diffrn_reflns_limit_h_max 8
_diffrn_reflns_limit_h_min -8
_diffrn_reflns_limit_k_max 15
_diffrn_reflns_limit_k_min -15
_diffrn_reflns_limit_l_max 17
_diffrn_reflns_limit_l_min -22
_diffrn_reflns_number 17207
_diffrn_reflns_point_group_measured_fraction_full 0.978
_diffrn_reflns_point_group_measured_fraction_max 0.978
_diffrn_reflns_theta_full 24.994
_diffrn_reflns_theta_max 24.994
_diffrn_reflns_theta_min 1.134
_exptl_absorpt_coefficient_mu 0.098
_exptl_absorpt_process_details SADABS
_exptl_crystal_colour needle
_exptl_crystal_density_diffrn 1.359
_exptl_crystal_description brown
_exptl_crystal_F_000 674
_exptl_crystal_size_max 0.28
_exptl_crystal_size_mid 0.20
_exptl_crystal_size_min 0.16
_refine_diff_density_max 0.359
_refine_diff_density_min -0.352
_refine_diff_density_rms 0.098
_refine_ls_extinction_coef 0.38(2)
_refine_ls_extinction_expression Fc^*^=kFc[1+0.001xFc^2^\l^3^/sin(2\q)]^-1/4^
_refine_ls_extinction_method 'SHELXL-2014/8 (Sheldrick 2014'
_refine_ls_goodness_of_fit_ref 0.825
_refine_ls_hydrogen_treatment constr
_refine_ls_matrix_type full
_refine_ls_number_parameters 426
_refine_ls_number_reflns 5366
_refine_ls_number_restraints 0
_refine_ls_restrained_S_all 0.825
_refine_ls_R_factor_all 0.2964
_refine_ls_R_factor_gt 0.1175
_refine_ls_shift/su_max 0.000
_refine_ls_shift/su_mean 0.000
_refine_ls_structure_factor_coef Fsqd
_refine_ls_weighting_details 'w=1/[\s^2^(Fo^2^)+(0.1000P)^2^] where P=(Fo^2^+2Fc^2^)/3'
_refine_ls_weighting_scheme calc
_refine_ls_wR_factor_gt 0.2332
_refine_ls_wR_factor_ref 0.2829
_reflns_Friedel_coverage 0.000
_reflns_number_gt 1474
_reflns_number_total 5366
_reflns_threshold_expression 'I > 2\s(I)'
_cod_data_source_file c8nj04600j2.cif
_cod_data_source_block 6
_cod_depositor_comments 'Adding full bibliography for 7057935--7057944.cif.'
_cod_original_cell_volume 1562.6(18)
_cod_database_code 7057936
_shelx_shelxl_version_number 2014/8
_shelx_space_group_comment
;
The symmetry employed for this shelxl refinement is uniquely defined
by the following loop, which should always be used as a source of
symmetry information in preference to the above space-group names.
They are only intended as comments.
;

loop_
_space_group_symop_operation_xyz
'x, y, z'
'-x, -y, -z'

loop_
_atom_site_label
_atom_site_type_symbol
_atom_site_fract_x
_atom_site_fract_y
_atom_site_fract_z
_atom_site_U_iso_or_equiv
_atom_site_adp_type
_atom_site_occupancy
_atom_site_site_symmetry_order
_atom_site_calc_flag
_atom_site_refinement_flags_posn
_atom_site_refinement_flags_adp
O1M O 0.2027(10) 0.8434(5) 0.6338(4) 0.068(2) Uiso 1 1 d . .
H1M H 0.2985 0.8593 0.6139 0.102 Uiso 1 1 calc R U
C1M C 0.1623(15) 0.9440(7) 0.6801(6) 0.077(3) Uani 1 1 d . .
H1MA H 0.1249 0.9306 0.7250 0.115 Uiso 1 1 calc R U
H1MB H 0.0546 0.9656 0.6531 0.115 Uiso 1 1 calc R U
H1MC H 0.2810 1.0015 0.6926 0.115 Uiso 1 1 calc R U
O2M O 0.7030(10) 1.0562(5) 0.7265(3) 0.0591(19) Uani 1 1 d . .
H2M H 0.6580 1.0193 0.6835 0.089 Uiso 1 1 calc R U
C2M C 0.7010(14) 0.9843(8) 0.7760(5) 0.065(3) Uani 1 1 d . .
H2MA H 0.8274 0.9623 0.7817 0.098 Uiso 1 1 calc R U
H2MB H 0.5945 0.9205 0.7550 0.098 Uiso 1 1 calc R U
H2MC H 0.6799 1.0228 0.8238 0.098 Uiso 1 1 calc R U
C1A C 0.9031(13) 0.6464(8) 0.0752(6) 0.051(3) Uani 1 1 d . .
C2A C 0.9500(13) 0.7285(8) 0.1423(5) 0.053(3) Uani 1 1 d . .
H2A H 1.0425 0.7933 0.1479 0.064 Uiso 1 1 calc R U
C3A C 0.8548(14) 0.7115(8) 0.2014(5) 0.049(3) Uani 1 1 d . .
C4A C 0.7216(13) 0.6131(7) 0.1926(5) 0.051(3) Uani 1 1 d . .
H4A H 0.6727 0.5976 0.2334 0.062 Uiso 1 1 calc R U
C5A C 0.6613(13) 0.5381(8) 0.1236(6) 0.049(3) Uani 1 1 d . .
C6A C 0.7554(13) 0.5512(7) 0.0639(5) 0.049(3) Uani 1 1 d . .
H6A H 0.7208 0.4983 0.0182 0.059 Uiso 1 1 calc R U
O11A O 1.8786(9) 0.9485(5) 0.0666(4) 0.0592(19) Uani 1 1 d . .
H11A H 1.9822 0.9821 0.0584 0.089 Uiso 1 1 calc R U
O12A O 1.7770(8) 0.9413(5) -0.0528(4) 0.0527(18) Uani 1 1 d . .
N11A N 0.9845(12) 0.6662(6) 0.0138(5) 0.062(2) Uani 1 1 d . .
H11N H 0.9100 0.6348 -0.0293 0.075 Uiso 1 1 calc R U
C11A C 1.1724(14) 0.7311(7) 0.0137(5) 0.046(2) Uani 1 1 d . .
C12A C 1.3335(14) 0.7581(8) 0.0768(6) 0.060(3) Uani 1 1 d . .
H12A H 1.3146 0.7364 0.1195 0.072 Uiso 1 1 calc R U
C13A C 1.5189(15) 0.8178(7) 0.0720(5) 0.055(3) Uani 1 1 d . .
H13A H 1.6256 0.8327 0.1116 0.066 Uiso 1 1 calc R U
C14A C 1.5506(14) 0.8553(7) 0.0120(5) 0.049(3) Uani 1 1 d . .
C15A C 1.3830(15) 0.8300(7) -0.0499(6) 0.054(3) Uani 1 1 d . .
H15A H 1.3990 0.8547 -0.0918 0.065 Uiso 1 1 calc R U
C16A C 1.2053(16) 0.7708(7) -0.0463(5) 0.053(3) Uani 1 1 d . .
H16A H 1.0994 0.7560 -0.0862 0.063 Uiso 1 1 calc R U
C17A C 1.7368(14) 0.9149(7) 0.0037(6) 0.044(2) Uani 1 1 d . .
O21A O 0.3545(10) 0.8287(5) 0.5139(3) 0.0567(18) Uani 1 1 d . .
H21A H 0.3209 0.8340 0.5546 0.085 Uiso 1 1 calc R U
O22A O 0.6507(10) 0.9138(5) 0.5874(4) 0.062(2) Uani 1 1 d . .
N21A N 0.9254(11) 0.7890(6) 0.2702(4) 0.048(2) Uani 1 1 d . .
H21B H 1.0398 0.8326 0.2757 0.058 Uiso 1 1 calc R U
C21A C 0.8261(14) 0.8025(7) 0.3321(6) 0.050(3) Uani 1 1 d . .
C22A C 0.9431(15) 0.8464(7) 0.4028(6) 0.054(3) Uani 1 1 d . .
H22A H 1.0826 0.8611 0.4089 0.064 Uiso 1 1 calc R U
C23A C 0.8494(14) 0.8685(7) 0.4650(6) 0.047(2) Uani 1 1 d . .
H23A H 0.9298 0.9008 0.5118 0.056 Uiso 1 1 calc R U
C24A C 0.6451(15) 0.8447(7) 0.4598(6) 0.046(2) Uani 1 1 d . .
C25A C 0.5215(14) 0.8006(7) 0.3856(5) 0.048(3) Uani 1 1 d . .
H25A H 0.3822 0.7871 0.3802 0.058 Uiso 1 1 calc R U
C26A C 0.6104(14) 0.7784(6) 0.3223(6) 0.050(3) Uani 1 1 d . .
H26A H 0.5315 0.7488 0.2751 0.060 Uiso 1 1 calc R U
C27A C 0.5529(14) 0.8650(7) 0.5236(6) 0.045(3) Uani 1 1 d . .
O32A O -0.1928(9) 0.2777(6) 0.2740(4) 0.062(2) Uani 1 1 d . .
O31A O -0.1690(10) 0.4583(5) 0.3056(4) 0.0572(19) Uani 1 1 d . .
H31A H -0.2451 0.4426 0.3332 0.086 Uiso 1 1 calc R U
N31A N 0.5271(11) 0.4348(6) 0.1156(4) 0.051(2) Uani 1 1 d . .
H31B H 0.5422 0.3783 0.0833 0.062 Uiso 1 1 calc R U
C31A C 0.3764(14) 0.4198(8) 0.1559(5) 0.044(2) Uani 1 1 d . .
C32A C 0.3114(14) 0.3228(8) 0.1710(5) 0.050(3) Uani 1 1 d . .
H32A H 0.3733 0.2649 0.1549 0.060 Uiso 1 1 calc R U
C33A C 0.1572(14) 0.3078(8) 0.2092(5) 0.052(3) Uani 1 1 d . .
H33A H 0.1190 0.2402 0.2188 0.062 Uiso 1 1 calc R U
C34A C 0.0570(13) 0.3894(8) 0.2340(5) 0.043(2) Uani 1 1 d . .
C35A C 0.1234(14) 0.4907(8) 0.2207(5) 0.061(3) Uani 1 1 d . .
H35A H 0.0648 0.5491 0.2392 0.073 Uiso 1 1 calc R U
C36A C 0.2772(15) 0.5054(9) 0.1799(5) 0.058(3) Uani 1 1 d . .
H36A H 0.3139 0.5718 0.1686 0.070 Uiso 1 1 calc R U
C37A C -0.1108(14) 0.3708(8) 0.2725(5) 0.048(3) Uani 1 1 d . .
N11B N 0.5262(11) 0.4300(6) 0.3685(4) 0.047(2) Uani 1 1 d . .
C11B C 0.4100(14) 0.3432(8) 0.3815(5) 0.053(3) Uani 1 1 d . .
H11B H 0.4405 0.2752 0.3632 0.064 Uiso 1 1 calc R U
C12B C 0.2563(13) 0.3443(7) 0.4175(5) 0.045(2) Uani 1 1 d . .
H12B H 0.1880 0.2792 0.4241 0.054 Uiso 1 1 calc R U
C13B C 0.1959(13) 0.4432(7) 0.4458(5) 0.043(2) Uani 1 1 d . .
C14B C 0.3087(14) 0.5339(8) 0.4329(5) 0.052(3) Uani 1 1 d . .
H14B H 0.2783 0.6022 0.4501 0.062 Uiso 1 1 calc R U
C15B C 0.4675(13) 0.5257(8) 0.3947(5) 0.046(3) Uani 1 1 d . .
H15B H 0.5376 0.5891 0.3865 0.056 Uiso 1 1 calc R U
C16B C 0.0266(13) 0.4450(6) 0.4868(5) 0.047(2) Uani 1 1 d . .
H16B H 0.0589 0.4178 0.5298 0.056 Uiso 1 1 calc R U
H16C H -0.0916 0.3943 0.4548 0.056 Uiso 1 1 calc R U

loop_
_atom_site_aniso_label
_atom_site_aniso_U_11
_atom_site_aniso_U_22
_atom_site_aniso_U_33
_atom_site_aniso_U_23
_atom_site_aniso_U_13
_atom_site_aniso_U_12
C1M 0.069(7) 0.051(6) 0.115(10) 0.023(6) 0.004(7) 0.035(6)
O2M 0.062(5) 0.059(4) 0.049(5) 0.018(4) -0.013(4) 0.007(3)
C2M 0.057(7) 0.075(7) 0.055(7) 0.015(6) -0.012(6) 0.012(6)
C1A 0.041(6) 0.063(7) 0.050(7) 0.018(6) 0.010(6) 0.012(5)
C2A 0.051(6) 0.052(6) 0.047(7) 0.014(6) -0.006(5) 0.001(5)
C3A 0.054(6) 0.056(6) 0.033(6) 0.016(5) -0.010(5) 0.009(5)
C4A 0.050(6) 0.049(6) 0.051(7) 0.011(5) 0.006(5) 0.010(5)
C5A 0.035(6) 0.056(6) 0.061(8) 0.028(6) -0.005(6) 0.016(5)
C6A 0.039(6) 0.057(6) 0.055(7) 0.011(5) 0.018(5) 0.020(5)
O11A 0.043(4) 0.068(4) 0.066(5) 0.021(4) -0.009(4) 0.020(3)
O12A 0.041(4) 0.062(4) 0.059(5) 0.025(4) 0.007(4) 0.014(3)
N11A 0.067(6) 0.046(5) 0.082(7) 0.018(5) 0.025(5) 0.027(4)
C11A 0.051(6) 0.038(5) 0.046(7) 0.006(5) 0.015(5) 0.006(5)
C12A 0.050(7) 0.079(7) 0.058(8) 0.032(6) 0.004(6) 0.017(6)
C13A 0.065(7) 0.055(6) 0.040(7) 0.018(5) 0.003(5) 0.001(5)
C14A 0.048(6) 0.044(6) 0.048(7) 0.007(5) 0.002(5) 0.007(5)
C15A 0.064(7) 0.052(6) 0.055(7) 0.022(5) 0.011(6) 0.020(5)
C16A 0.075(8) 0.062(6) 0.035(6) 0.025(5) 0.024(6) 0.024(6)
C17A 0.057(7) 0.043(5) 0.039(6) 0.010(5) 0.013(6) 0.026(5)
O21A 0.062(5) 0.057(4) 0.057(5) 0.013(4) 0.016(4) 0.028(4)
O22A 0.056(5) 0.069(5) 0.061(5) 0.020(4) 0.005(4) 0.014(4)
N21A 0.047(5) 0.053(5) 0.047(6) 0.008(4) 0.008(5) 0.023(4)
C21A 0.045(6) 0.045(6) 0.061(8) 0.028(5) -0.008(6) 0.009(5)
C22A 0.042(6) 0.053(6) 0.073(8) 0.026(6) 0.008(6) 0.015(5)
C23A 0.039(6) 0.049(6) 0.052(7) 0.018(5) 0.003(5) 0.007(5)
C24A 0.058(7) 0.032(5) 0.059(8) 0.021(5) 0.017(6) 0.021(5)
C25A 0.043(6) 0.059(6) 0.050(7) 0.021(5) 0.012(6) 0.017(5)
C26A 0.063(7) 0.035(5) 0.051(7) 0.011(5) -0.010(6) 0.026(5)
C27A 0.036(6) 0.035(5) 0.076(9) 0.023(6) 0.019(6) 0.019(5)
O32A 0.053(4) 0.075(5) 0.067(5) 0.032(4) 0.017(4) 0.020(4)
O31A 0.062(5) 0.056(4) 0.055(5) 0.005(3) 0.014(4) 0.028(4)
N31A 0.054(5) 0.050(5) 0.055(6) 0.019(4) 0.008(5) 0.020(4)
C31A 0.042(6) 0.056(6) 0.031(6) 0.005(5) 0.006(5) 0.014(5)
C32A 0.056(7) 0.051(6) 0.037(6) -0.002(5) 0.009(5) 0.013(5)
C33A 0.048(6) 0.053(6) 0.047(7) 0.007(5) -0.004(5) 0.012(5)
C34A 0.031(5) 0.056(6) 0.049(7) 0.024(5) 0.004(5) 0.015(5)
C35A 0.054(7) 0.074(8) 0.054(7) 0.021(6) 0.005(6) 0.014(6)
C36A 0.052(7) 0.081(8) 0.036(7) 0.019(6) -0.008(5) 0.008(6)
C37A 0.055(7) 0.057(7) 0.045(7) 0.031(6) 0.000(5) 0.027(6)
N11B 0.048(5) 0.049(5) 0.045(5) 0.011(4) 0.009(4) 0.013(4)
C11B 0.047(6) 0.049(6) 0.057(7) 0.002(5) 0.000(6) 0.017(5)
C12B 0.047(6) 0.049(6) 0.040(6) 0.016(5) 0.006(5) 0.009(5)
C13B 0.039(6) 0.035(5) 0.046(6) 0.003(5) -0.010(5) 0.007(4)
C14B 0.056(7) 0.053(6) 0.045(7) 0.009(5) -0.003(5) 0.022(5)
C15B 0.041(6) 0.076(7) 0.027(6) 0.022(5) -0.006(5) 0.022(5)
C16B 0.053(6) 0.044(5) 0.051(6) 0.012(5) 0.023(5) 0.021(5)

loop_
_atom_type_symbol
_atom_type_description
_atom_type_scat_dispersion_real
_atom_type_scat_dispersion_imag
_atom_type_scat_source
C C 0.0033 0.0016 'International Tables Vol C Tables 4.2.6.8 and 6.1.1.4'
H H 0.0000 0.0000 'International Tables Vol C Tables 4.2.6.8 and 6.1.1.4'
N N 0.0061 0.0033 'International Tables Vol C Tables 4.2.6.8 and 6.1.1.4'
O O 0.0106 0.0060 'International Tables Vol C Tables 4.2.6.8 and 6.1.1.4'

loop_
_geom_angle_atom_site_label_1
_geom_angle_atom_site_label_2
_geom_angle_atom_site_label_3
_geom_angle
_geom_angle_site_symmetry_3
C2A C1A C6A 121.7(9) .
C2A C1A N11A 119.2(9) .
C6A C1A N11A 118.4(9) .
C1A C2A C3A 118.7(9) .
C4A C3A N21A 122.8(9) .
C4A C3A C2A 119.6(9) .
N21A C3A C2A 116.7(9) .
C5A C4A C3A 120.4(9) .
C4A C5A C6A 121.0(9) .
C4A C5A N31A 119.8(9) .
C6A C5A N31A 118.2(9) .
C1A C6A C5A 117.7(9) .
C1A N11A C11A 128.3(9) .
C16A C11A N11A 120.9(9) .
C16A C11A C12A 118.5(9) .
N11A C11A C12A 120.6(9) .
C13A C12A C11A 118.0(9) .
C14A C13A C12A 122.9(9) .
C13A C14A C17A 125.2(9) .
C13A C14A C15A 117.9(9) .
C17A C14A C15A 116.9(9) .
C16A C15A C14A 119.6(9) .
C15A C16A C11A 123.1(10) .
O12A C17A O11A 118.9(9) .
O12A C17A C14A 127.1(9) .
O11A C17A C14A 113.9(8) .
C3A N21A C21A 126.0(8) .
C22A C21A N21A 118.0(9) .
C22A C21A C26A 120.4(10) .
N21A C21A C26A 121.4(9) .
C21A C22A C23A 119.6(9) .
C24A C23A C22A 122.9(9) .
C23A C24A C27A 122.2(10) .
C23A C24A C25A 117.7(9) .
C27A C24A C25A 120.1(9) .
C26A C25A C24A 120.7(9) .
C25A C26A C21A 118.6(9) .
O22A C27A O21A 119.6(9) .
O22A C27A C24A 122.6(9) .
O21A C27A C24A 117.8(10) .
C31A N31A C5A 124.9(8) .
C32A C31A N31A 122.4(9) .
C32A C31A C36A 117.7(9) .
N31A C31A C36A 119.9(9) .
C31A C32A C33A 121.9(9) .
C32A C33A C34A 122.2(9) .
C33A C34A C35A 117.1(9) .
C33A C34A C37A 121.4(9) .
C35A C34A C37A 121.5(9) .
C34A C35A C36A 120.8(10) .
C35A C36A C31A 120.2(10) .
O32A C37A O31A 121.9(9) .
O32A C37A C34A 122.2(9) .
O31A C37A C34A 115.8(9) .
C11B N11B C15B 112.9(8) .
C12B C11B N11B 127.0(9) .
C11B C12B C13B 120.7(8) .
C14B C13B C12B 114.3(9) .
C14B C13B C16B 124.8(8) .
C12B C13B C16B 120.9(8) .
C13B C14B C15B 121.4(9) .
N11B C15B C14B 123.7(9) .
C13B C16B C16B 116.1(9) 2_566

loop_
_geom_bond_atom_site_label_1
_geom_bond_atom_site_label_2
_geom_bond_distance
_geom_bond_site_symmetry_2
O1M C1M 1.470(10) .
O2M C2M 1.461(10) .
C1A C2A 1.395(12) .
C1A C6A 1.399(11) .
C1A N11A 1.409(11) .
C2A C3A 1.405(12) .
C3A C4A 1.386(11) .
C3A N21A 1.396(10) .
C4A C5A 1.378(12) .
C5A C6A 1.400(12) .
C5A N31A 1.441(10) .
O11A C17A 1.353(10) .
O12A C17A 1.243(9) .
N11A C11A 1.410(11) .
C11A C16A 1.376(11) .
C11A C12A 1.439(12) .
C12A C13A 1.394(12) .
C13A C14A 1.359(11) .
C14A C17A 1.421(12) .
C14A C15A 1.455(12) .
C15A C16A 1.341(11) .
O21A C27A 1.335(10) .
O22A C27A 1.249(11) .
N21A C21A 1.417(11) .
C21A C22A 1.388(12) .
C21A C26A 1.438(12) .
C22A C23A 1.405(12) .
C23A C24A 1.369(12) .
C24A C27A 1.423(12) .
C24A C25A 1.457(12) .
C25A C26A 1.403(11) .
O32A C37A 1.239(10) .
O31A C37A 1.305(10) .
N31A C31A 1.378(10) .
C31A C32A 1.359(11) .
C31A C36A 1.409(12) .
C32A C33A 1.371(11) .
C33A C34A 1.378(12) .
C34A C35A 1.394(12) .
C34A C37A 1.458(12) .
C35A C36A 1.402(12) .
N11B C11B 1.347(11) .
N11B C15B 1.362(11) .
C11B C12B 1.331(11) .
C12B C13B 1.411(11) .
C13B C14B 1.376(11) .
C13B C16B 1.481(11) .
C14B C15B 1.392(11) .
C16B C16B 1.508(15) 2_566
